data_2016815
loop_
_publ_author_name
'Rodr\'iguez, Ricuarte'
'Nogueras, Manuel'
'Low, John N.'
'Cobo, Justo'
'Glidewell, Christopher'

_publ_section_title
;(1<i>RS</i>,2<i>SR</i>,3<i>RS</i>,5<i>SR</i>)-2-Benzoyl-4,4-dicyano-1,3,5-triphenylcyclohexanol
 at 120K: complex sheets built from C---H&#x00B7;&#x00B7;&#x00B7;O and
 C---H&#x00B7;&#x00B7;&#x00B7;N hydrogen bonds
;
_journal_coeditor_code LN3114
_journal_issue 10
_journal_name_full 'Acta Crystallographica Section C'
_journal_page_first o578
_journal_page_last o582
_journal_paper_doi 10.1107/S0108270108030515
_journal_volume 64
_journal_year 2008
_chemical_formula_iupac 'C33 H26 N2 O2'
_chemical_formula_moiety 'C33 H26 N2 O2'
_chemical_formula_sum 'C33 H26 N2 O2'
_chemical_formula_weight 482.56
_chemical_name_common
;
(1RS,2SR,3RS,5SR)-2-Benzoyl-4,4-dicyano-1,3,5-triphenylcyclohexanol
;
_chemical_name_systematic
;
(2RS,3SR,4RS,6SR)-3-Benzoyl-4-hydroxy-2,4,6-triphenylcyclohexane-1,1-
dicarbonitrile
;
_space_group_IT_number 2
_symmetry_cell_setting triclinic
_symmetry_space_group_name_Hall '-P 1'
_symmetry_space_group_name_H-M 'P -1'
_atom_sites_solution_hydrogens geom
_atom_sites_solution_primary direct
_atom_sites_solution_secondary difmap
_cell_angle_alpha 90.417(13)
_cell_angle_beta 112.616(9)
_cell_angle_gamma 112.750(14)
_cell_formula_units_Z 2
_cell_length_a 10.9251(18)
_cell_length_b 11.777(3)
_cell_length_c 11.9438(12)
_cell_measurement_reflns_used 5800
_cell_measurement_temperature 120(2)
_cell_measurement_theta_max 27.50
_cell_measurement_theta_min 6.45
_cell_volume 1286.1(5)
_computing_cell_refinement 'DIRAX/LSQ (Duisenberg <i>et al.</i>,  2000)'
_computing_data_collection 'COLLECT (Hooft, 1999)'
_computing_data_reduction 'EVALCCD (Duisenberg <i>et al.</i>,  2003)'
_computing_molecular_graphics 'PLATON (Spek, 2003)'
_computing_publication_material 'SHELXL97 (Sheldrick, 2008) and PRPKAPPA (Ferguson, 1999)'
_computing_structure_refinement 'OSCAIL (McArdle, 2003) and SHELXL97 (Sheldrick, 2008)'
_computing_structure_solution 'SIR2004 (Burla <i>et al.</i>,  2005)'
_diffrn_ambient_temperature 120(2)
_diffrn_detector_area_resol_mean 9.091
_diffrn_measured_fraction_theta_full 0.981
_diffrn_measured_fraction_theta_max 0.978
_diffrn_measurement_device_type 'Bruker--Nonius KappaCCD'
_diffrn_measurement_method '\f and \w'
_diffrn_radiation_monochromator graphite
_diffrn_radiation_source 'Bruker-Nonius FR591 rotating anode'
_diffrn_radiation_type 'Mo K\a'
_diffrn_radiation_wavelength 0.71073
_diffrn_reflns_av_R_equivalents 0.0861
_diffrn_reflns_av_sigmaI/netI 0.0807
_diffrn_reflns_limit_h_max 14
_diffrn_reflns_limit_h_min -14
_diffrn_reflns_limit_k_max 15
_diffrn_reflns_limit_k_min -15
_diffrn_reflns_limit_l_max 14
_diffrn_reflns_limit_l_min -15
_diffrn_reflns_number 33243
_diffrn_reflns_theta_full 25.00
_diffrn_reflns_theta_max 27.50
_diffrn_reflns_theta_min 6.45
_diffrn_standards_decay_% 0
_diffrn_standards_number 0
_exptl_absorpt_coefficient_mu 0.078
_exptl_absorpt_correction_T_max 0.973
_exptl_absorpt_correction_T_min 0.946
_exptl_absorpt_correction_type multi-scan
_exptl_absorpt_process_details '(SADABS; Sheldrick, 2003)'
_exptl_crystal_colour colourless
_exptl_crystal_density_diffrn 1.246
_exptl_crystal_density_method 'not measured'
_exptl_crystal_description block
_exptl_crystal_F_000 508
_exptl_crystal_size_max 0.59
_exptl_crystal_size_mid 0.47
_exptl_crystal_size_min 0.35
_refine_diff_density_max 0.251
_refine_diff_density_min -0.211
_refine_ls_extinction_method none
_refine_ls_goodness_of_fit_ref 1.043
_refine_ls_hydrogen_treatment constr
_refine_ls_matrix_type full
_refine_ls_number_parameters 334
_refine_ls_number_reflns 5800
_refine_ls_number_restraints 0
_refine_ls_restrained_S_all 1.043
_refine_ls_R_factor_all 0.1264
_refine_ls_R_factor_gt 0.0568
_refine_ls_shift/su_max 0.001
_refine_ls_shift/su_mean 0.000
_refine_ls_structure_factor_coef Fsqd
_refine_ls_weighting_details 'w=1/[\s^2^(Fo^2^)+(0.0362P)^2^+0.7168P] where P=(Fo^2^+2Fc^2^)/3'
_refine_ls_weighting_scheme calc
_refine_ls_wR_factor_gt 0.1040
_refine_ls_wR_factor_ref 0.1283
_reflns_number_gt 3387
_reflns_number_total 5800
_reflns_threshold_expression I>2\s(I)
_cod_data_source_file ln3114.cif
_cod_data_source_block I
_cod_database_code 2016815
_cod_database_fobs_code 2016815

loop_
_symmetry_equiv_pos_as_xyz
'x, y, z'
'-x, -y, -z'

loop_
_atom_site_type_symbol
_atom_site_label
_atom_site_fract_x
_atom_site_fract_y
_atom_site_fract_z
_atom_site_U_iso_or_equiv
_atom_site_adp_type
_atom_site_calc_flag
_atom_site_refinement_flags
_atom_site_occupancy
O O1 0.53960(15) 0.58734(12) 0.35717(12) 0.0251(3) Uani d . 1
O O2 0.25019(15) 0.48131(13) 0.30028(13) 0.0309(4) Uani d . 1
N N41 0.6343(2) 0.69770(19) 0.81250(18) 0.0376(5) Uani d . 1
N N42 0.5983(2) 0.99903(17) 0.63209(17) 0.0322(4) Uani d . 1
C C1 0.5207(2) 0.69971(17) 0.34195(17) 0.0210(4) Uani d . 1
C C2 0.3978(2) 0.69596(17) 0.37755(17) 0.0201(4) Uani d . 1
C C3 0.4313(2) 0.67677(17) 0.51117(17) 0.0206(4) Uani d . 1
C C4 0.5857(2) 0.77537(17) 0.60374(17) 0.0199(4) Uani d . 1
C C5 0.7070(2) 0.78034(18) 0.56326(17) 0.0217(4) Uani d . 1
C C6 0.6651(2) 0.80289(18) 0.43170(17) 0.0232(4) Uani d . 1
C C11 0.4932(2) 0.72289(18) 0.21140(18) 0.0237(4) Uani d . 1
C C12 0.4560(2) 0.8192(2) 0.17013(19) 0.0290(5) Uani d . 1
C C13 0.4355(2) 0.8418(2) 0.0523(2) 0.0339(5) Uani d . 1
C C14 0.4551(2) 0.7698(2) -0.0248(2) 0.0364(6) Uani d . 1
C C15 0.4956(2) 0.6761(2) 0.0163(2) 0.0348(5) Uani d . 1
C C16 0.5140(2) 0.65207(19) 0.13308(19) 0.0280(5) Uani d . 1
C C21 0.1251(2) 0.60207(19) 0.21120(18) 0.0247(4) Uani d . 1
C C22 -0.0006(2) 0.4945(2) 0.14290(18) 0.0299(5) Uani d . 1
C C23 -0.1243(2) 0.5023(2) 0.0614(2) 0.0365(5) Uani d . 1
C C24 -0.1258(2) 0.6167(2) 0.0457(2) 0.0395(6) Uani d . 1
C C25 -0.0020(3) 0.7243(2) 0.1116(2) 0.0394(6) Uani d . 1
C C26 0.1225(2) 0.7172(2) 0.19504(19) 0.0318(5) Uani d . 1
C C27 0.2542(2) 0.58626(18) 0.29525(17) 0.0228(4) Uani d . 1
C C31 0.3125(2) 0.67000(18) 0.55012(17) 0.0218(4) Uani d . 1
C C32 0.2588(2) 0.57233(19) 0.60622(18) 0.0260(5) Uani d . 1
C C33 0.1529(2) 0.5644(2) 0.6448(2) 0.0333(5) Uani d . 1
C C34 0.0992(2) 0.6538(2) 0.6283(2) 0.0341(5) Uani d . 1
C C35 0.1514(2) 0.7506(2) 0.5723(2) 0.0335(5) Uani d . 1
C C36 0.2571(2) 0.75928(19) 0.53292(19) 0.0282(5) Uani d . 1
C C41 0.6150(2) 0.73616(19) 0.72437(19) 0.0249(4) Uani d . 1
C C42 0.5907(2) 0.90076(19) 0.61915(17) 0.0228(4) Uani d . 1
C C51 0.8587(2) 0.87208(18) 0.65243(18) 0.0240(4) Uani d . 1
C C52 0.9193(2) 0.9951(2) 0.6380(2) 0.0308(5) Uani d . 1
C C53 1.0587(2) 1.0758(2) 0.7199(2) 0.0389(6) Uani d . 1
C C54 1.1391(3) 1.0350(2) 0.8156(2) 0.0447(6) Uani d . 1
C C55 1.0802(3) 0.9137(2) 0.8309(2) 0.0460(6) Uani d . 1
C C56 0.9408(2) 0.8325(2) 0.7494(2) 0.0339(5) Uani d . 1
H H1 0.4543 0.5300 0.3257 0.038 Uiso d R 1
H H2 0.3865 0.7761 0.3675 0.024 Uiso calc R 1
H H3 0.4349 0.5933 0.5149 0.025 Uiso calc R 1
H H5 0.7066 0.6953 0.5624 0.026 Uiso calc R 1
H H6A 0.7431 0.8084 0.4062 0.028 Uiso calc R 1
H H6B 0.6576 0.8840 0.4280 0.028 Uiso calc R 1
H H12 0.4442 0.8705 0.2233 0.035 Uiso calc R 1
H H13 0.4079 0.9072 0.0245 0.041 Uiso calc R 1
H H14 0.4405 0.7851 -0.1059 0.044 Uiso calc R 1
H H15 0.5112 0.6274 -0.0361 0.042 Uiso calc R 1
H H16 0.5411 0.5862 0.1602 0.034 Uiso calc R 1
H H22 -0.0004 0.4146 0.1530 0.036 Uiso calc R 1
H H23 -0.2095 0.4280 0.0156 0.044 Uiso calc R 1
H H24 -0.2120 0.6220 -0.0106 0.047 Uiso calc R 1
H H25 -0.0025 0.8038 0.0994 0.047 Uiso calc R 1
H H26 0.2068 0.7918 0.2416 0.038 Uiso calc R 1
H H32 0.2955 0.5101 0.6183 0.031 Uiso calc R 1
H H33 0.1166 0.4967 0.6830 0.040 Uiso calc R 1
H H34 0.0265 0.6485 0.6555 0.041 Uiso calc R 1
H H35 0.1142 0.8125 0.5604 0.040 Uiso calc R 1
H H36 0.2922 0.8267 0.4939 0.034 Uiso calc R 1
H H52 0.8647 1.0240 0.5714 0.037 Uiso calc R 1
H H53 1.0992 1.1603 0.7098 0.047 Uiso calc R 1
H H54 1.2355 1.0907 0.8713 0.054 Uiso calc R 1
H H55 1.1355 0.8854 0.8977 0.055 Uiso calc R 1
H H56 0.9009 0.7483 0.7603 0.041 Uiso calc R 1

loop_
_atom_site_aniso_label
_atom_site_aniso_U_11
_atom_site_aniso_U_22
_atom_site_aniso_U_33
_atom_site_aniso_U_12
_atom_site_aniso_U_13
_atom_site_aniso_U_23
O1 0.0256(7) 0.0213(7) 0.0276(7) 0.0112(6) 0.0091(6) 0.0020(6)
O2 0.0267(8) 0.0207(8) 0.0360(8) 0.0065(6) 0.0076(7) 0.0013(6)
N41 0.0372(11) 0.0511(13) 0.0336(11) 0.0247(10) 0.0175(9) 0.0174(10)
N42 0.0334(11) 0.0255(10) 0.0350(10) 0.0120(8) 0.0124(8) 0.0010(8)
C1 0.0231(10) 0.0204(10) 0.0208(10) 0.0100(8) 0.0097(8) 0.0019(8)
C2 0.0205(10) 0.0188(10) 0.0201(10) 0.0081(8) 0.0079(8) 0.0026(8)
C3 0.0207(10) 0.0172(10) 0.0222(10) 0.0069(8) 0.0084(8) 0.0033(8)
C4 0.0204(10) 0.0200(10) 0.0183(10) 0.0084(8) 0.0071(8) 0.0043(8)
C5 0.0193(10) 0.0204(10) 0.0230(10) 0.0073(8) 0.0076(8) 0.0023(8)
C6 0.0216(10) 0.0218(10) 0.0249(10) 0.0069(8) 0.0108(9) 0.0027(8)
C11 0.0183(10) 0.0249(11) 0.0225(10) 0.0045(8) 0.0080(8) 0.0015(8)
C12 0.0286(12) 0.0313(12) 0.0275(11) 0.0116(10) 0.0132(9) 0.0068(9)
C13 0.0274(12) 0.0395(13) 0.0315(12) 0.0107(10) 0.0124(10) 0.0148(10)
C14 0.0300(12) 0.0447(14) 0.0226(11) 0.0042(11) 0.0109(10) 0.0054(10)
C15 0.0316(12) 0.0358(13) 0.0275(12) 0.0021(10) 0.0155(10) -0.0055(10)
C16 0.0249(11) 0.0250(11) 0.0289(11) 0.0047(9) 0.0121(9) -0.0004(9)
C21 0.0218(10) 0.0291(11) 0.0228(10) 0.0087(9) 0.0108(9) 0.0034(9)
C22 0.0255(11) 0.0360(12) 0.0221(11) 0.0075(10) 0.0097(9) 0.0055(9)
C23 0.0245(12) 0.0489(15) 0.0272(12) 0.0099(11) 0.0076(10) 0.0050(10)
C24 0.0257(12) 0.0654(17) 0.0259(12) 0.0227(12) 0.0062(10) 0.0075(11)
C25 0.0404(14) 0.0478(15) 0.0362(13) 0.0281(12) 0.0127(11) 0.0119(11)
C26 0.0301(12) 0.0324(12) 0.0288(12) 0.0139(10) 0.0076(10) 0.0015(9)
C27 0.0250(11) 0.0220(11) 0.0224(10) 0.0083(9) 0.0124(9) 0.0044(8)
C31 0.0197(10) 0.0229(10) 0.0204(10) 0.0080(8) 0.0070(8) 0.0017(8)
C32 0.0251(11) 0.0261(11) 0.0274(11) 0.0114(9) 0.0111(9) 0.0043(9)
C33 0.0353(13) 0.0339(13) 0.0362(13) 0.0131(10) 0.0220(11) 0.0112(10)
C34 0.0319(12) 0.0432(14) 0.0389(13) 0.0183(11) 0.0238(11) 0.0098(11)
C35 0.0338(12) 0.0383(13) 0.0398(13) 0.0221(11) 0.0198(11) 0.0111(10)
C36 0.0299(12) 0.0278(11) 0.0312(11) 0.0134(9) 0.0157(10) 0.0087(9)
C41 0.0210(10) 0.0268(11) 0.0279(12) 0.0108(9) 0.0106(9) 0.0035(9)
C42 0.0188(10) 0.0258(11) 0.0204(10) 0.0079(9) 0.0066(8) 0.0006(8)
C51 0.0199(10) 0.0235(11) 0.0271(11) 0.0078(8) 0.0099(9) -0.0008(8)
C52 0.0257(11) 0.0294(12) 0.0327(12) 0.0067(9) 0.0128(10) 0.0028(9)
C53 0.0295(12) 0.0316(13) 0.0462(14) 0.0014(10) 0.0186(11) -0.0021(11)
C54 0.0227(12) 0.0382(14) 0.0518(16) 0.0015(11) 0.0063(11) -0.0111(12)
C55 0.0270(13) 0.0466(15) 0.0470(15) 0.0141(11) -0.0001(11) -0.0013(12)
C56 0.0239(11) 0.0289(12) 0.0380(13) 0.0096(10) 0.0041(10) -0.0013(10)

loop_
_atom_type_symbol
_atom_type_description
_atom_type_scat_dispersion_real
_atom_type_scat_dispersion_imag
_atom_type_scat_source
C C 0.0033 0.0016 'International Tables Vol C Tables 4.2.6.8 and 6.1.1.4'
H H 0.0000 0.0000 'International Tables Vol C Tables 4.2.6.8 and 6.1.1.4'
N N 0.0061 0.0033 'International Tables Vol C Tables 4.2.6.8 and 6.1.1.4'
O O 0.0106 0.0060 'International Tables Vol C Tables 4.2.6.8 and 6.1.1.4'

loop_
_geom_angle_atom_site_label_1
_geom_angle_atom_site_label_2
_geom_angle_atom_site_label_3
_geom_angle
_geom_angle_publ_flag
C1 O1 H1 104.7 no
O1 C1 C11 110.44(15) no
O1 C1 C6 105.13(15) no
C11 C1 C6 109.13(16) no
O1 C1 C2 110.36(15) no
C11 C1 C2 112.43(16) no
C6 C1 C2 109.08(15) no
C27 C2 C3 107.17(15) no
C27 C2 C1 109.90(15) no
C3 C2 C1 111.12(15) no
C27 C2 H2 109.5 no
C3 C2 H2 109.5 no
C1 C2 H2 109.5 no
C31 C3 C2 113.25(16) no
C31 C3 C4 111.96(15) no
C2 C3 C4 112.02(15) no
C31 C3 H3 106.3 no
C2 C3 H3 106.3 no
C4 C3 H3 106.3 no
C42 C4 C41 107.31(16) no
C42 C4 C5 109.65(16) no
C41 C4 C5 109.01(15) no
C42 C4 C3 112.23(15) no
C41 C4 C3 107.08(16) no
C5 C4 C3 111.40(15) no
C51 C5 C6 113.80(16) no
C51 C5 C4 113.03(16) no
C6 C5 C4 108.78(15) no
C51 C5 H5 106.9 no
C6 C5 H5 106.9 no
C4 C5 H5 106.9 no
C5 C6 C1 112.37(16) no
C5 C6 H6A 109.1 no
C1 C6 H6A 109.1 no
C5 C6 H6B 109.1 no
C1 C6 H6B 109.1 no
H6A C6 H6B 107.9 no
C12 C11 C16 118.28(19) no
C12 C11 C1 121.26(18) no
C16 C11 C1 120.34(18) no
C11 C12 C13 120.8(2) no
C11 C12 H12 119.6 no
C13 C12 H12 119.6 no
C14 C13 C12 120.2(2) no
C14 C13 H13 119.9 no
C12 C13 H13 119.9 no
C15 C14 C13 119.5(2) no
C15 C14 H14 120.3 no
C13 C14 H14 120.3 no
C14 C15 C16 120.5(2) no
C14 C15 H15 119.8 no
C16 C15 H15 119.8 no
C15 C16 C11 120.7(2) no
C15 C16 H16 119.6 no
C11 C16 H16 119.6 no
C26 C21 C22 118.63(19) no
C26 C21 C27 123.69(18) no
C22 C21 C27 117.67(19) no
C23 C22 C21 120.8(2) no
C23 C22 H22 119.6 no
C21 C22 H22 119.6 no
C24 C23 C22 120.1(2) no
C24 C23 H23 119.9 no
C22 C23 H23 119.9 no
C23 C24 C25 119.9(2) no
C23 C24 H24 120.0 no
C25 C24 H24 120.0 no
C24 C25 C26 120.3(2) no
C24 C25 H25 119.9 no
C26 C25 H25 119.9 no
C25 C26 C21 120.2(2) no
C25 C26 H26 119.9 no
C21 C26 H26 119.9 no
O2 C27 C21 119.88(18) no
O2 C27 C2 117.02(17) no
C21 C27 C2 123.09(17) no
C32 C31 C36 118.81(18) no
C32 C31 C3 118.96(17) no
C36 C31 C3 122.23(18) no
C33 C32 C31 120.5(2) no
C33 C32 H32 119.7 no
C31 C32 H32 119.7 no
C34 C33 C32 120.4(2) no
C34 C33 H33 119.8 no
C32 C33 H33 119.8 no
C35 C34 C33 119.4(2) no
C35 C34 H34 120.3 no
C33 C34 H34 120.3 no
C34 C35 C36 120.7(2) no
C34 C35 H35 119.7 no
C36 C35 H35 119.7 no
C35 C36 C31 120.1(2) no
C35 C36 H36 119.9 no
C31 C36 H36 119.9 no
N41 C41 C4 175.0(2) no
N42 C42 C4 178.2(2) no
C56 C51 C52 118.57(19) no
C56 C51 C5 119.62(18) no
C52 C51 C5 121.80(18) no
C53 C52 C51 120.3(2) no
C53 C52 H52 119.8 no
C51 C52 H52 119.8 no
C54 C53 C52 120.4(2) no
C54 C53 H53 119.8 no
C52 C53 H53 119.8 no
C53 C54 C55 119.8(2) no
C53 C54 H54 120.1 no
C55 C54 H54 120.1 no
C54 C55 C56 120.1(2) no
C54 C55 H55 119.9 no
C56 C55 H55 119.9 no
C51 C56 C55 120.8(2) no
C51 C56 H56 119.6 no
C55 C56 H56 119.6 no

loop_
_geom_bond_atom_site_label_1
_geom_bond_atom_site_label_2
_geom_bond_distance
_geom_bond_publ_flag
O1 C1 1.419(2) no
O1 H1 0.8402 no
O2 C27 1.222(2) no
N41 C41 1.126(3) no
N42 C42 1.132(2) no
C1 C11 1.518(3) no
C1 C6 1.521(3) no
C1 C2 1.542(3) no
C2 C27 1.525(3) no
C2 C3 1.534(3) no
C2 H2 1.00 no
C3 C31 1.514(3) no
C3 C4 1.565(3) no
C3 H3 1.00 no
C4 C42 1.464(3) no
C4 C41 1.470(3) no
C4 C5 1.558(3) no
C5 C51 1.513(3) no
C5 C6 1.515(3) no
C5 H5 1.00 no
C6 H6A 0.99 no
C6 H6B 0.99 no
C11 C12 1.380(3) no
C11 C16 1.385(3) no
C12 C13 1.382(3) no
C12 H12 0.95 no
C13 C14 1.375(3) no
C13 H13 0.95 no
C14 C15 1.369(3) no
C14 H14 0.95 no
C15 C16 1.379(3) no
C15 H15 0.95 no
C16 H16 0.95 no
C21 C26 1.380(3) no
C21 C22 1.390(3) no
C21 C27 1.466(3) no
C22 C23 1.367(3) no
C22 H22 0.95 no
C23 C24 1.367(3) no
C23 H23 0.95 no
C24 C25 1.376(3) no
C24 H24 0.95 no
C25 C26 1.378(3) no
C25 H25 0.95 no
C26 H26 0.95 no
C31 C32 1.381(3) no
C31 C36 1.383(3) no
C32 C33 1.374(3) no
C32 H32 0.95 no
C33 C34 1.371(3) no
C33 H33 0.95 no
C34 C35 1.370(3) no
C34 H34 0.95 no
C35 C36 1.376(3) no
C35 H35 0.95 no
C36 H36 0.95 no
C51 C56 1.377(3) no
C51 C52 1.384(3) no
C52 C53 1.379(3) no
C52 H52 0.95 no
C53 C54 1.368(3) no
C53 H53 0.95 no
C54 C55 1.368(4) no
C54 H54 0.95 no
C55 C56 1.379(3) no
C55 H55 0.95 no
C56 H56 0.95 no

loop_
_geom_hbond_atom_site_label_D
_geom_hbond_atom_site_label_H
_geom_hbond_atom_site_label_A
_geom_hbond_site_symmetry_A
_geom_hbond_distance_DH
_geom_hbond_distance_HA
_geom_hbond_distance_DA
_geom_hbond_angle_DHA
_geom_hbond_publ_flag
O1 H1 O2 . 0.84 1.97 2.702(2) 145 y
C12 H12 N42 2_676 0.95 2.59 3.536(3) 177 y
C24 H24 N41 1_454 0.95 2.56 3.449(3) 157 y
C26 H26 N42 2_676 0.95 2.51 3.451(3) 171 y
C32 H32 O1 2_666 0.95 2.42 3.325(3) 159 y
C56 H56 O2 2_666 0.95 2.48 3.379(3) 157 y
C54 H54 Cg 2_776 0.95 2.85 3.690(3) 148 y

loop_
_geom_torsion_atom_site_label_1
_geom_torsion_atom_site_label_2
_geom_torsion_atom_site_label_3
_geom_torsion_atom_site_label_4
_geom_torsion
_geom_torsion_publ_flag
O1 C1 C2 C27 -60.36(19) no
C11 C1 C2 C27 63.4(2) no
C6 C1 C2 C27 -175.38(15) no
O1 C1 C2 C3 58.09(19) no
C11 C1 C2 C3 -178.12(15) no
C6 C1 C2 C3 -56.9(2) no
C27 C2 C3 C31 -58.9(2) no
C1 C2 C3 C31 -178.94(15) no
C27 C2 C3 C4 173.34(15) no
C1 C2 C3 C4 53.3(2) no
C31 C3 C4 C42 -57.2(2) no
C2 C3 C4 C42 71.3(2) no
C31 C3 C4 C41 60.3(2) no
C2 C3 C4 C41 -171.22(16) no
C31 C3 C4 C5 179.41(15) no
C2 C3 C4 C5 -52.1(2) no
C42 C4 C5 C51 56.8(2) no
C41 C4 C5 C51 -60.4(2) no
C3 C4 C5 C51 -178.38(16) no
C42 C4 C5 C6 -70.64(19) no
C41 C4 C5 C6 172.16(16) no
C3 C4 C5 C6 54.2(2) no
C51 C5 C6 C1 172.70(16) no
C4 C5 C6 C1 -60.3(2) no
O1 C1 C6 C5 -56.50(19) no
C11 C1 C6 C5 -174.97(16) no
C2 C1 C6 C5 61.9(2) no
O1 C1 C11 C12 172.97(17) no
C6 C1 C11 C12 -71.9(2) no
C2 C1 C11 C12 49.2(2) no
O1 C1 C11 C16 -11.0(2) no
C6 C1 C11 C16 104.1(2) no
C2 C1 C11 C16 -134.75(18) no
C16 C11 C12 C13 1.9(3) no
C1 C11 C12 C13 178.05(19) no
C11 C12 C13 C14 -1.3(3) no
C12 C13 C14 C15 -0.3(3) no
C13 C14 C15 C16 1.3(3) no
C14 C15 C16 C11 -0.7(3) no
C12 C11 C16 C15 -1.0(3) no
C1 C11 C16 C15 -177.10(18) no
C26 C21 C22 C23 0.0(3) no
C27 C21 C22 C23 -179.02(19) no
C21 C22 C23 C24 0.3(3) no
C22 C23 C24 C25 0.4(3) no
C23 C24 C25 C26 -1.2(3) no
C24 C25 C26 C21 1.5(3) no
C22 C21 C26 C25 -0.8(3) no
C27 C21 C26 C25 178.1(2) no
C26 C21 C27 O2 -176.55(19) no
C22 C21 C27 O2 2.4(3) no
C26 C21 C27 C2 2.5(3) no
C22 C21 C27 C2 -178.59(18) no
C3 C2 C27 O2 -59.3(2) no
C1 C2 C27 O2 61.5(2) no
C3 C2 C27 C21 121.62(19) no
C1 C2 C27 C21 -117.52(19) no
C2 C3 C31 C32 130.31(19) no
C4 C3 C31 C32 -101.9(2) no
C2 C3 C31 C36 -50.6(2) no
C4 C3 C31 C36 77.3(2) no
C36 C31 C32 C33 -0.3(3) no
C3 C31 C32 C33 178.84(18) no
C31 C32 C33 C34 -0.2(3) no
C32 C33 C34 C35 0.5(3) no
C33 C34 C35 C36 -0.2(3) no
C34 C35 C36 C31 -0.3(3) no
C32 C31 C36 C35 0.5(3) no
C3 C31 C36 C35 -178.59(19) no
C6 C5 C51 C56 -145.95(19) no
C4 C5 C51 C56 89.3(2) no
C6 C5 C51 C52 32.7(3) no
C4 C5 C51 C52 -92.1(2) no
C56 C51 C52 C53 -0.4(3) no
C5 C51 C52 C53 -179.03(19) no
C51 C52 C53 C54 0.6(3) no
C52 C53 C54 C55 -0.7(4) no
C53 C54 C55 C56 0.6(4) no
C52 C51 C56 C55 0.3(3) no
C5 C51 C56 C55 179.0(2) no
C54 C55 C56 C51 -0.4(4) no
